data_2007795
loop_
_publ_author_name
'Bao, Mutai'
'Cao, Rong'
'Su, Weiping'
'Hong, Maochun'

_publ_section_title
;(1,1-Dimercaptoethene-2,2-dicarbonitrilato-<i>S</i>,<i>S</i>')bis(triphenylphosphine)palladium(II)
 Diacetonitrile Solvate
;
_journal_issue 11
_journal_name_full 'Acta Crystallographica Section C'
_journal_page_first 1622
_journal_page_last 1624
_journal_paper_doi 10.1107/S0108270198006465
_journal_volume 54
_journal_year 1998
_chemical_formula_iupac '[Pd (C4 N2 S2) (C18 H15 P)2], 2C2 H3 N1'
_chemical_formula_moiety 'C40 H30 N2 P2 Pd S2,2(C2 H3 N)'
_chemical_formula_sum 'C44 H36 N4 P2 Pd S2'
_chemical_formula_weight 853.23
_chemical_name_systematic
;
bis(tripenylphosphino)-2,2-dicyano-1,1-ethylenedithiolate
palladium(II)
;
_space_group_IT_number 14
_symmetry_cell_setting monoclinic
_symmetry_space_group_name_Hall '-P 2ybc'
_symmetry_space_group_name_H-M 'P 1 21/c 1'
_cell_angle_alpha 90.0
_cell_angle_beta 102.90(3)
_cell_angle_gamma 90.0
_cell_formula_units_Z 4
_cell_length_a 13.957(3)
_cell_length_b 13.877(3)
_cell_length_c 21.831(4)
_cell_measurement_reflns_used 4524
_cell_measurement_temperature 293
_cell_measurement_theta_max 15.0
_cell_measurement_theta_min 7.5
_cell_volume 4121.5(15)
_computing_cell_refinement SMART
_computing_data_collection 'SMART (Siemens, 1994)'
_computing_data_reduction 'SAINT (Siemens, 1994)'
_computing_molecular_graphics SHELXTL
_computing_publication_material SHELXTL
_computing_structure_refinement SHELXTL
_computing_structure_solution 'SHELXTL (Sheldrick, 1994)'
_diffrn_ambient_temperature 293
_diffrn_measurement_device 'Siemens SMART CCD'
_diffrn_measurement_method \w
_diffrn_radiation_monochromator graphite
_diffrn_radiation_source xray_tube
_diffrn_radiation_type MoK\a
_diffrn_radiation_wavelength 0.71073
_diffrn_reflns_av_R_equivalents 0.022
_diffrn_reflns_av_sigmaI/netI 0.0339
_diffrn_reflns_limit_h_max 10
_diffrn_reflns_limit_h_min -16
_diffrn_reflns_limit_k_max 16
_diffrn_reflns_limit_k_min -8
_diffrn_reflns_limit_l_max 23
_diffrn_reflns_limit_l_min -25
_diffrn_reflns_number 15630
_diffrn_reflns_theta_max 25.04
_diffrn_reflns_theta_min 1.50
_diffrn_standards_decay_% none
_diffrn_standards_number 0
_exptl_absorpt_coefficient_mu 0.665
_exptl_absorpt_correction_T_max 0.875
_exptl_absorpt_correction_T_min 0.784
_exptl_absorpt_correction_type 'semi-empirical from equivalent reflections (XEMP in SHELXTL; Sheldrick, 1994)'
_exptl_crystal_colour yellow
_exptl_crystal_density_diffrn 1.375
_exptl_crystal_density_method 'not measured'
_exptl_crystal_description prism
_exptl_crystal_F_000 1744
_exptl_crystal_size_max 0.35
_exptl_crystal_size_mid 0.25
_exptl_crystal_size_min 0.20
_refine_diff_density_max .654
_refine_diff_density_min -.554
_refine_ls_extinction_method none
_refine_ls_goodness_of_fit_all 1.162
_refine_ls_goodness_of_fit_obs 1.122
_refine_ls_hydrogen_treatment noref
_refine_ls_matrix_type full
_refine_ls_number_constraints 0
_refine_ls_number_parameters 478
_refine_ls_number_reflns 7175
_refine_ls_number_restraints 0
_refine_ls_R_factor_all .051
_refine_ls_R_factor_obs .037
_refine_ls_shift/esd_max .001
_refine_ls_shift/esd_mean .000
_refine_ls_structure_factor_coef Fsqd
_refine_ls_weighting_details 'w = 1/[\s^2^(Fo^2^)+(0.0542P)^2^+3.1350P] where P = (Fo^2^+2Fc^2^)/3'
_refine_ls_weighting_scheme calc
_refine_ls_wR_factor_all .092
_refine_ls_wR_factor_obs .070
_reflns_number_observed 5829
_reflns_number_total 7175
_reflns_observed_criterion F>2\s(F)
_cod_data_source_file da1006.cif
_cod_data_source_block da1006
_cod_depositor_comments
;
The following automatic conversions were performed:

'_refine_ls_weighting_scheme' value 'calc w =
1/[\s^2^(Fo^2^)+(0.0542P)^2^+3.1350P] where P = (Fo^2^+2Fc^2^)/3' was
changed to 'calc'. New tag '_refine_ls_weighting_details' was
created. The value of the new tag was set to 'w =
1/[\s^2^(Fo^2^)+(0.0542P)^2^+3.1350P] where P = (Fo^2^+2Fc^2^)/3'.

Automatic conversion script
Id: cif_fix_values 3143 2015-03-26 13:38:13Z robertas 
;
_cod_original_sg_symbol_H-M 'P 21/c'
_cod_database_code 2007795

loop_
_symmetry_equiv_pos_as_xyz
'x, y, z'
'-x, y+1/2, -z+1/2'
'-x, -y, -z'
'x, -y-1/2, z-1/2'

loop_
_atom_site_aniso_label
_atom_site_aniso_U_11
_atom_site_aniso_U_22
_atom_site_aniso_U_33
_atom_site_aniso_U_12
_atom_site_aniso_U_13
_atom_site_aniso_U_23
Pd1 0.0417(2) 0.0297(2) 0.0363(2) 0.00082(11) 0.00448(11) -0.00075(10)
S1 0.0595(6) 0.0358(5) 0.0434(5) 0.0028(4) -0.0030(4) -0.0043(4)
S2 0.0708(7) 0.0342(5) 0.0469(5) 0.0060(4) -0.0044(5) -0.0004(4)
N1 0.087(3) 0.053(2) 0.087(3) 0.008(2) -0.005(2) 0.007(2)
N2 0.122(4) 0.073(3) 0.088(3) 0.006(3) -0.023(3) -0.031(3)
P1 0.0380(5) 0.0318(5) 0.0396(5) 0.0005(4) 0.0073(4) 0.0004(4)
P2 0.0421(5) 0.0354(5) 0.0355(5) -0.0023(4) 0.0062(4) -0.0008(4)
C1 0.042(2) 0.039(2) 0.047(2) 0.001(2) 0.009(2) -0.004(2)
C2 0.050(2) 0.038(2) 0.056(2) 0.001(2) 0.005(2) -0.006(2)
C3 0.057(2) 0.041(2) 0.065(3) -0.001(2) 0.006(2) -0.004(2)
C4 0.070(3) 0.039(2) 0.077(3) 0.007(2) -0.001(2) -0.012(2)
C11 0.040(2) 0.034(2) 0.041(2) -0.0021(15) 0.0075(15) -0.0016(15)
C12 0.056(2) 0.042(2) 0.063(3) -0.004(2) 0.013(2) 0.008(2)
C13 0.087(3) 0.041(2) 0.070(3) -0.001(2) 0.026(2) 0.005(2)
C14 0.095(4) 0.055(3) 0.060(3) -0.028(3) 0.034(3) -0.007(2)
C15 0.058(3) 0.082(3) 0.055(3) -0.028(2) 0.018(2) -0.010(2)
C16 0.045(2) 0.056(2) 0.045(2) -0.005(2) 0.010(2) 0.001(2)
C21 0.044(2) 0.029(2) 0.044(2) 0.0004(14) 0.005(2) 0.0005(14)
C22 0.055(2) 0.052(2) 0.045(2) 0.002(2) 0.010(2) 0.002(2)
C23 0.085(3) 0.066(3) 0.047(2) -0.001(3) 0.012(2) -0.005(2)
C24 0.085(4) 0.067(3) 0.054(3) -0.012(3) -0.009(2) -0.003(2)
C25 0.053(3) 0.066(3) 0.071(3) -0.005(2) -0.004(2) -0.004(2)
C26 0.044(2) 0.055(2) 0.054(2) -0.003(2) 0.004(2) -0.003(2)
C31 0.040(2) 0.041(2) 0.042(2) 0.002(2) 0.0071(15) -0.001(2)
C32 0.062(3) 0.047(2) 0.063(3) -0.004(2) 0.025(2) -0.004(2)
C33 0.063(3) 0.065(3) 0.068(3) -0.010(2) 0.028(2) -0.006(2)
C34 0.055(3) 0.081(3) 0.066(3) 0.002(2) 0.023(2) -0.016(3)
C35 0.061(3) 0.058(3) 0.068(3) 0.012(2) 0.015(2) -0.016(2)
C36 0.049(2) 0.041(2) 0.053(2) 0.006(2) 0.008(2) -0.004(2)
C41 0.048(2) 0.036(2) 0.039(2) 0.002(2) 0.010(2) -0.0005(15)
C42 0.062(3) 0.066(3) 0.056(3) -0.006(2) 0.000(2) 0.013(2)
C43 0.105(4) 0.086(4) 0.059(3) -0.005(3) -0.012(3) 0.029(3)
C44 0.122(5) 0.065(3) 0.051(3) 0.001(3) 0.022(3) 0.021(2)
C45 0.082(3) 0.057(3) 0.068(3) -0.010(2) 0.035(3) 0.005(2)
C46 0.057(2) 0.050(2) 0.053(2) -0.003(2) 0.015(2) 0.002(2)
C51 0.049(2) 0.038(2) 0.038(2) 0.001(2) 0.001(2) -0.002(2)
C52 0.076(3) 0.048(2) 0.057(3) -0.001(2) 0.013(2) 0.002(2)
C53 0.100(4) 0.037(2) 0.091(4) -0.001(2) 0.002(3) -0.006(2)
C54 0.089(4) 0.055(3) 0.086(4) 0.019(3) 0.007(3) -0.024(3)
C55 0.068(3) 0.070(3) 0.076(3) 0.017(2) 0.019(2) -0.017(3)
C56 0.055(2) 0.052(2) 0.059(2) 0.006(2) 0.012(2) -0.006(2)
C61 0.043(2) 0.046(2) 0.042(2) -0.005(2) 0.008(2) 0.004(2)
C62 0.051(2) 0.050(2) 0.053(2) 0.003(2) 0.015(2) 0.003(2)
C63 0.061(3) 0.068(3) 0.074(3) 0.003(2) 0.029(2) 0.006(2)
C64 0.048(2) 0.083(3) 0.085(4) -0.014(2) 0.019(2) 0.012(3)
C65 0.057(3) 0.080(3) 0.070(3) -0.024(2) 0.009(2) -0.002(3)
C66 0.060(3) 0.061(3) 0.054(2) -0.017(2) 0.016(2) -0.007(2)
C01 0.082(4) 0.116(6) 0.123(6) -0.046(4) -0.008(4) 0.061(5)
C02 0.106(5) 0.100(5) 0.103(5) -0.013(4) 0.022(4) 0.004(4)
C03 0.061(5) 0.185(10) 0.051(4) -0.014(5) 0.026(4) 0.006(6)
C04 0.105(7) 0.255(15) 0.058(5) -0.075(9) 0.038(5) -0.051(7)
N01 0.158(6) 0.195(8) 0.101(5) -0.077(5) -0.002(5) 0.053(5)
N02 0.108(6) 0.180(9) 0.089(5) -0.007(6) 0.026(5) -0.012(6)

loop_
_atom_site_label
_atom_site_fract_x
_atom_site_fract_y
_atom_site_fract_z
_atom_site_U_iso_or_equiv
_atom_site_thermal_displace_type
_atom_site_calc_flag
_atom_site_refinement_flags
_atom_site_occupancy
_atom_site_disorder_group
_atom_site_type_symbol
Pd1 0.26949(2) 0.20094(2) 0.092472(12) 0.03658(11) Uani d . 1 . Pd
S1 0.21699(7) 0.09592(7) 0.00842(4) 0.0485(2) Uani d . 1 . S
S2 0.33573(8) 0.04981(7) 0.12833(5) 0.0533(3) Uani d . 1 . S
N1 0.3524(3) -0.2219(3) 0.1177(2) 0.0795(12) Uani d . 1 . N
N2 0.1862(4) -0.1462(4) -0.0715(2) 0.102(2) Uani d . 1 . N
P1 0.17305(6) 0.32599(6) 0.04497(4) 0.0367(2) Uani d . 1 . P
P2 0.34898(7) 0.27872(7) 0.18501(4) 0.0380(2) Uani d . 1 . P
C1 0.2764(3) 0.0047(3) 0.0559(2) 0.0430(8) Uani d . 1 . C
C2 0.2741(3) -0.0911(3) 0.0396(2) 0.0492(9) Uani d . 1 . C
C3 0.3188(3) -0.1630(3) 0.0827(2) 0.0556(10) Uani d . 1 . C
C4 0.2252(3) -0.1215(3) -0.0219(2) 0.0648(12) Uani d . 1 . C
C11 0.2361(2) 0.4313(2) 0.0250(2) 0.0387(8) Uani d . 1 . C
C12 0.1861(3) 0.5101(3) -0.0069(2) 0.0538(10) Uani d . 1 . C
H12A 0.1157(3) 0.5082(3) -0.0195(2) 0.080 Uiso d R 1 . H
C13 0.2360(4) 0.5893(3) -0.0205(2) 0.0647(12) Uani d . 1 . C
H13A 0.2007(4) 0.6427(3) -0.0427(2) 0.080 Uiso d R 1 . H
C14 0.3368(4) 0.5922(3) -0.0025(2) 0.0677(13) Uani d . 1 . C
H14A 0.3716(4) 0.6487(3) -0.0106(2) 0.080 Uiso d R 1 . H
C15 0.3876(3) 0.5144(4) 0.0272(2) 0.0643(12) Uani d . 1 . C
H15A 0.4581(3) 0.5161(4) 0.0386(2) 0.080 Uiso d R 1 . H
C16 0.3382(3) 0.4334(3) 0.0407(2) 0.0489(9) Uani d . 1 . C
H16A 0.3740(3) 0.3787(3) 0.0609(2) 0.080 Uiso d R 1 . H
C21 0.0897(3) 0.2959(2) -0.0302(2) 0.0396(8) Uani d . 1 . C
C22 0.1298(3) 0.2765(3) -0.0816(2) 0.0509(9) Uani d . 1 . C
H22A 0.1999(3) 0.2775(3) -0.0765(2) 0.080 Uiso d R 1 . H
C23 0.0705(4) 0.2559(4) -0.1396(2) 0.0662(12) Uani d . 1 . C
H23A 0.0986(4) 0.2433(4) -0.1751(2) 0.080 Uiso d R 1 . H
C24 -0.0307(4) 0.2542(4) -0.1464(2) 0.0724(14) Uani d . 1 . C
H24A -0.0727(4) 0.2399(4) -0.1866(2) 0.080 Uiso d R 1 . H
C25 -0.0708(3) 0.2718(3) -0.0967(2) 0.0662(12) Uani d . 1 . C
H25A -0.1410(3) 0.2703(3) -0.1021(2) 0.080 Uiso d R 1 . H
C26 -0.0119(3) 0.2923(3) -0.0380(2) 0.0523(10) Uani d . 1 . C
H26A -0.0410(3) 0.3040(3) -0.0027(2) 0.080 Uiso d R 1 . H
C31 0.0920(3) 0.3614(3) 0.0962(2) 0.0413(8) Uani d . 1 . C
C32 0.0470(3) 0.2870(3) 0.1214(2) 0.0553(10) Uani d . 1 . C
H32A 0.0596(3) 0.2217(3) 0.1111(2) 0.080 Uiso d R 1 . H
C33 -0.0158(3) 0.3054(3) 0.1609(2) 0.0637(12) Uani d . 1 . C
H33A -0.0474(3) 0.2533(3) 0.1776(2) 0.080 Uiso d R 1 . H
C34 -0.0324(3) 0.3995(4) 0.1763(2) 0.0661(12) Uani d . 1 . C
H34A -0.0756(3) 0.4131(4) 0.2037(2) 0.080 Uiso d R 1 . H
C35 0.0135(3) 0.4741(3) 0.1521(2) 0.0622(11) Uani d . 1 . C
H35A 0.0022(3) 0.5393(3) 0.1634(2) 0.080 Uiso d R 1 . H
C36 0.0752(3) 0.4556(3) 0.1116(2) 0.0480(9) Uani d . 1 . C
H36A 0.1058(3) 0.5077(3) 0.0943(2) 0.080 Uiso d R 1 . H
C41 0.3477(3) 0.2005(2) 0.2519(2) 0.0407(8) Uani d . 1 . C
C42 0.4273(3) 0.1958(3) 0.3032(2) 0.0636(12) Uani d . 1 . C
H42A 0.4873(3) 0.2286(3) 0.3018(2) 0.080 Uiso d R 1 . H
C43 0.4191(5) 0.1427(4) 0.3551(2) 0.088(2) Uani d . 1 . C
H43A 0.4736(5) 0.1402(4) 0.3908(2) 0.080 Uiso d R 1 . H
C44 0.3350(5) 0.0934(4) 0.3571(2) 0.0791(15) Uani d . 1 . C
H44A 0.3305(5) 0.0574(4) 0.3939(2) 0.080 Uiso d R 1 . H
C45 0.2575(4) 0.0964(3) 0.3072(2) 0.0661(12) Uani d . 1 . C
H45A 0.1987(4) 0.0614(3) 0.3085(2) 0.080 Uiso d R 1 . H
C46 0.2630(3) 0.1496(3) 0.2538(2) 0.0529(10) Uani d . 1 . C
H46A 0.2082(3) 0.1513(3) 0.2183(2) 0.080 Uiso d R 1 . H
C51 0.3069(3) 0.3933(3) 0.2111(2) 0.0431(8) Uani d . 1 . C
C52 0.3375(3) 0.4816(3) 0.1922(2) 0.0607(11) Uani d . 1 . C
H52A 0.3817(3) 0.4828(3) 0.1643(2) 0.080 Uiso d R 1 . H
C53 0.3048(4) 0.5673(3) 0.2131(3) 0.079(2) Uani d . 1 . C
H53A 0.3263(4) 0.6277(3) 0.1994(3) 0.080 Uiso d R 1 . H
C54 0.2418(4) 0.5663(4) 0.2531(3) 0.079(2) Uani d . 1 . C
H54A 0.2207(4) 0.6256(4) 0.2685(3) 0.080 Uiso d R 1 . H
C55 0.2096(4) 0.4801(4) 0.2714(2) 0.0713(13) Uani d . 1 . C
H55A 0.1643(4) 0.4794(4) 0.2985(2) 0.080 Uiso d R 1 . H
C56 0.2414(3) 0.3940(3) 0.2506(2) 0.0552(10) Uani d . 1 . C
H56A 0.2182(3) 0.3340(3) 0.2636(2) 0.080 Uiso d R 1 . H
C61 0.4781(3) 0.2984(3) 0.1848(2) 0.0441(9) Uani d . 1 . C
C62 0.5187(3) 0.2496(3) 0.1416(2) 0.0508(9) Uani d . 1 . C
H62A 0.4780(3) 0.2082(3) 0.1114(2) 0.080 Uiso d R 1 . H
C63 0.6177(3) 0.2607(4) 0.1417(2) 0.0656(12) Uani d . 1 . C
H63A 0.6458(3) 0.2268(4) 0.1116(2) 0.080 Uiso d R 1 . H
C64 0.6756(3) 0.3206(4) 0.1847(3) 0.0713(13) Uani d . 1 . C
H64A 0.7440(3) 0.3281(4) 0.1847(3) 0.080 Uiso d R 1 . H
C65 0.6366(3) 0.3696(4) 0.2277(2) 0.0700(13) Uani d . 1 . C
H65A 0.6777(3) 0.4110(4) 0.2578(2) 0.080 Uiso d R 1 . H
C66 0.5384(3) 0.3592(3) 0.2281(2) 0.0579(11) Uani d . 1 . C
H66A 0.5109(3) 0.3940(3) 0.2581(2) 0.080 Uiso d R 1 . H
C01 0.0303(5) 0.0237(6) 0.1515(4) 0.112(3) Uani d . 1 . C
C02 0.0248(5) -0.0057(5) 0.0876(4) 0.103(2) Uani d . 1 . C
C03 0.5416(6) 0.8751(9) 0.0422(4) 0.097(3) Uani d . 1 . C
C04 0.5069(8) 0.8294(11) 0.0059(4) 0.136(5) Uani d . 1 . C
N01 0.0311(6) 0.0529(6) 0.2031(3) 0.156(3) Uani d . 1 . N
N02 0.5881(6) 0.9364(8) 0.0942(4) 0.125(3) Uani d . 1 . N

loop_
_atom_type_symbol
_atom_type_description
_atom_type_scat_dispersion_real
_atom_type_scat_dispersion_imag
_atom_type_scat_source
C C 0.0033 0.0016 'International Tables Vol C Tables 4.2.6.8 and 6.1.1.4'
H H 0.0000 0.0000 'International Tables Vol C Tables 4.2.6.8 and 6.1.1.4'
N N 0.0061 0.0033 'International Tables Vol C Tables 4.2.6.8 and 6.1.1.4'
P P 0.1023 0.0942 'International Tables Vol C Tables 4.2.6.8 and 6.1.1.4'
S S 0.1246 0.1234 'International Tables Vol C Tables 4.2.6.8 and 6.1.1.4'
Pd Pd -0.9988 1.0072 'International Tables Vol C Tables 4.2.6.8 and 6.1.1.4'

loop_
_geom_angle_atom_site_label_1
_geom_angle_atom_site_label_2
_geom_angle_atom_site_label_3
_geom_angle
_geom_angle_publ_flag
P1 Pd1 S1 93.87(4) yes
P1 Pd1 P2 99.11(4) yes
S1 Pd1 P2 166.81(3) yes
P1 Pd1 S2 165.99(4) yes
S1 Pd1 S2 74.68(4) yes
P2 Pd1 S2 92.78(4) yes
C1 S1 Pd1 87.76(13) yes
C1 S2 Pd1 86.91(13) yes
C11 P1 C31 109.4(2) yes
C11 P1 C21 102.3(2) yes
C31 P1 C21 104.7(2) yes
C11 P1 Pd1 116.83(12) yes
C31 P1 Pd1 107.91(12) yes
C21 P1 Pd1 114.99(11) yes
C41 P2 C61 106.1(2) yes
C41 P2 C51 101.9(2) yes
C61 P2 C51 104.9(2) yes
C41 P2 Pd1 109.25(12) yes
C61 P2 Pd1 110.17(13) yes
C51 P2 Pd1 123.14(11) yes
C2 C1 S1 124.9(3) yes
C2 C1 S2 124.5(3) yes
S1 C1 S2 110.6(2) yes
C1 C2 C3 121.8(4) yes
C1 C2 C4 120.6(4) yes
C3 C2 C4 117.6(4) yes
N1 C3 C2 178.0(5) ?
N2 C4 C2 179.7(5) ?
C16 C11 C12 118.5(3) ?
C16 C11 P1 119.0(3) ?
C12 C11 P1 122.5(3) ?
C13 C12 C11 121.0(4) ?
C12 C13 C14 119.9(4) ?
C15 C14 C13 120.0(4) ?
C14 C15 C16 120.7(4) ?
C15 C16 C11 119.8(4) ?
C22 C21 C26 118.6(3) ?
C22 C21 P1 118.6(3) ?
C26 C21 P1 122.8(3) ?
C23 C22 C21 121.0(4) ?
C22 C23 C24 119.4(4) ?
C25 C24 C23 120.4(4) ?
C24 C25 C26 120.9(4) ?
C25 C26 C21 119.7(4) ?
C36 C31 C32 119.5(4) ?
C36 C31 P1 124.4(3) ?
C32 C31 P1 116.1(3) ?
C31 C32 C33 121.1(4) ?
C34 C33 C32 119.3(4) ?
C33 C34 C35 119.9(4) ?
C34 C35 C36 120.7(4) ?
C31 C36 C35 119.5(4) ?
C46 C41 C42 119.1(4) ?
C46 C41 P2 119.2(3) ?
C42 C41 P2 121.6(3) ?
C43 C42 C41 119.3(4) ?
C44 C43 C42 121.5(5) ?
C45 C44 C43 119.8(4) ?
C44 C45 C46 120.3(4) ?
C41 C46 C45 120.0(4) ?
C52 C51 C56 117.8(4) ?
C52 C51 P2 122.2(3) ?
C56 C51 P2 120.1(3) ?
C53 C52 C51 120.9(5) ?
C54 C53 C52 120.3(5) ?
C55 C54 C53 119.6(5) ?
C54 C55 C56 120.6(5) ?
C55 C56 C51 120.8(4) ?
C62 C61 C66 118.7(4) ?
C62 C61 P2 119.0(3) ?
C66 C61 P2 122.2(3) ?
C61 C62 C63 120.3(4) ?
C64 C63 C62 120.1(4) ?
C65 C64 C63 120.4(4) ?
C64 C65 C66 120.1(4) ?
C65 C66 C61 120.5(4) ?
N01 C01 C02 175.8(9) ?
C04 C03 N02 177.8(11) ?

loop_
_geom_bond_atom_site_label_1
_geom_bond_atom_site_label_2
_geom_bond_site_symmetry_2
_geom_bond_distance
_geom_bond_publ_flag
Pd1 P1 . 2.2968(10) yes
Pd1 S1 . 2.3297(10) yes
Pd1 P2 . 2.3401(11) yes
Pd1 S2 . 2.3542(11) yes
S1 C1 . 1.727(4) yes
S2 C1 . 1.729(4) yes
N1 C3 . 1.145(6) yes
N2 C4 . 1.151(6) yes
P1 C11 . 1.808(4) yes
P1 C31 . 1.827(4) yes
P1 C21 . 1.836(4) yes
P2 C41 . 1.823(4) yes
P2 C61 . 1.825(4) yes
P2 C51 . 1.830(4) yes
C1 C2 . 1.375(5) yes
C2 C3 . 1.418(6) yes
C2 C4 . 1.426(6) yes
C11 C16 . 1.389(5) ?
C11 C12 . 1.397(5) ?
C12 C13 . 1.369(6) ?
C13 C14 . 1.374(7) ?
C14 C15 . 1.372(7) ?
C15 C16 . 1.385(6) ?
C21 C22 . 1.388(5) ?
C21 C26 . 1.392(5) ?
C22 C23 . 1.378(6) ?
C23 C24 . 1.387(7) ?
C24 C25 . 1.350(7) ?
C25 C26 . 1.390(6) ?
C31 C36 . 1.383(5) ?
C31 C32 . 1.384(5) ?
C32 C33 . 1.384(6) ?
C33 C34 . 1.380(6) ?
C34 C35 . 1.382(7) ?
C35 C36 . 1.389(6) ?
C41 C46 . 1.385(5) ?
C41 C42 . 1.390(5) ?
C42 C43 . 1.379(7) ?
C43 C44 . 1.368(8) ?
C44 C45 . 1.353(7) ?
C45 C46 . 1.397(6) ?
C51 C52 . 1.390(6) ?
C51 C56 . 1.389(6) ?
C52 C53 . 1.387(7) ?
C53 C54 . 1.371(8) ?
C54 C55 . 1.368(8) ?
C55 C56 . 1.385(6) ?
C61 C62 . 1.380(5) ?
C61 C66 . 1.400(5) ?
C62 C63 . 1.390(6) ?
C63 C64 . 1.373(7) ?
C64 C65 . 1.368(7) ?
C65 C66 . 1.379(6) ?
C01 N01 . 1.195(11) ?
C01 C02 . 1.438(11) ?
C03 C04 . 1.045(12) ?
C03 N02 . 1.452(13) ?
